data_1557160
loop_
_publ_author_name
'Sun, Ziyue'
'Zhao, Yanxia'
'Santoro, Orlando'
'Elsegood, Mark R. J.'
'Bedwell, Elizabeth V.'
'Zahra, Khadisha'
'Walton, Alex'
'Redshaw, Carl'

_publ_section_title
;
 Use of titanocalix[4]arenes in the ring opening polymerization of cyclic
 esters
;
_journal_issue 6
_journal_name_full 'Catalysis Science &amp; Technology'
_journal_page_first 1619
_journal_page_last 1639
_journal_paper_doi 10.1039/C9CY02571E
_journal_volume 10
_journal_year 2020
_chemical_formula_moiety 'C94 H119 Cl O9 Ti2, 7(C2 H3 N)'
_chemical_formula_sum 'C108 H140 Cl N7 O9 Ti2'
_chemical_formula_weight 1811.51
_space_group_crystal_system triclinic
_space_group_IT_number 2
_space_group_name_Hall '-P 1'
_space_group_name_H-M_alt 'P -1'
_atom_sites_solution_hydrogens geom
_atom_sites_solution_primary iterative
_atom_sites_solution_secondary difmap
_audit_creation_method SHELXL-2018/3
_audit_update_record
;
2019-09-19 deposited with the CCDC.	2020-01-27 downloaded from the CCDC.
;
_cell_angle_alpha 85.6028(11)
_cell_angle_beta 74.2347(12)
_cell_angle_gamma 74.5316(14)
_cell_formula_units_Z 2
_cell_length_a 13.9465(2)
_cell_length_b 17.4744(3)
_cell_length_c 23.5392(2)
_cell_measurement_reflns_used 29531
_cell_measurement_temperature 100(2)
_cell_measurement_theta_max 69.82
_cell_measurement_theta_min 2.60
_cell_volume 5320.83(14)
_computing_cell_refinement 'CrysAlisPro 1.171.40.57a (Rigaku OD, 2019)'
_computing_data_collection 'CrysAlisPro 1.171.40.57a (Rigaku OD, 2019)'
_computing_data_reduction 'CrysAlisPro 1.171.40.57a (Rigaku OD, 2019)'
_computing_molecular_graphics 'Bruker SHELXTL'
_computing_publication_material 'Bruker SHELXTL'
_computing_structure_refinement 'SHELXL-2018/3 (Sheldrick, 2018)'
_computing_structure_solution 'SHELXT-2014/5 (Sheldrick, 2015)'
_diffrn_ambient_temperature 100(2)
_diffrn_detector_area_resol_mean 10
_diffrn_measured_fraction_theta_full 0.993
_diffrn_measured_fraction_theta_max 0.981
_diffrn_measurement_device 'four-circle diffractometer'
_diffrn_measurement_device_type
; 
Rigaku 007HF equipped with Varimax confocal mirrors and 
an AFC11 goniometer and HyPix 6000 detector 
;
_diffrn_measurement_method 'profile data from \w-scans'
_diffrn_radiation_collimation 0.3
_diffrn_radiation_type CuK\a
_diffrn_radiation_wavelength 1.54178
_diffrn_reflns_av_R_equivalents 0.0546
_diffrn_reflns_av_unetI/netI 0.0315
_diffrn_reflns_Laue_measured_fraction_full 0.993
_diffrn_reflns_Laue_measured_fraction_max 0.981
_diffrn_reflns_limit_h_max 15
_diffrn_reflns_limit_h_min -16
_diffrn_reflns_limit_k_max 21
_diffrn_reflns_limit_k_min -21
_diffrn_reflns_limit_l_max 28
_diffrn_reflns_limit_l_min -28
_diffrn_reflns_number 98483
_diffrn_reflns_point_group_measured_fraction_full 0.993
_diffrn_reflns_point_group_measured_fraction_max 0.981
_diffrn_reflns_theta_full 67.679
_diffrn_reflns_theta_max 70.052
_diffrn_reflns_theta_min 2.624
_diffrn_source 'Rotating anode'
_exptl_absorpt_coefficient_mu 1.947
_exptl_absorpt_correction_T_max 1.000
_exptl_absorpt_correction_T_min 0.822
_exptl_absorpt_correction_type multi-scan
_exptl_absorpt_process_details
; 
CrysAlisPro 1.171.40.57a (Rigaku Oxford Diffraction, 2019) 
Empirical absorption correction using spherical harmonics, 
 implemented in SCALE3 ABSPACK scaling algorithm. 
;
_exptl_crystal_colour orange
_exptl_crystal_density_diffrn 1.131
_exptl_crystal_density_method 'not measured'
_exptl_crystal_description block
_exptl_crystal_F_000 1940
_exptl_crystal_recrystallization_method 'Re-crystallisation from solvent: acetonitrile'
_exptl_crystal_size_max 0.130
_exptl_crystal_size_mid 0.050
_exptl_crystal_size_min 0.040
_refine_diff_density_max 1.071
_refine_diff_density_min -0.464
_refine_diff_density_rms 0.082
_refine_ls_extinction_coef 0.00053(11)
_refine_ls_extinction_expression Fc^*^=kFc[1+0.001xFc^2^\l^3^/sin(2\q)]^-1/4^
_refine_ls_extinction_method 'SHELXL-2018/3 (Sheldrick 2018)'
_refine_ls_goodness_of_fit_ref 1.093
_refine_ls_hydrogen_treatment constr
_refine_ls_matrix_type full
_refine_ls_number_parameters 1229
_refine_ls_number_reflns 19826
_refine_ls_number_restraints 626
_refine_ls_restrained_S_all 1.095
_refine_ls_R_factor_all 0.0967
_refine_ls_R_factor_gt 0.0936
_refine_ls_shift/su_max 0.001
_refine_ls_shift/su_mean 0.000
_refine_ls_structure_factor_coef Fsqd
_refine_ls_weighting_details 'w=1/[\s^2^(Fo^2^)+(0.1403P)^2^+6.8396P] where P=(Fo^2^+2Fc^2^)/3'
_refine_ls_weighting_scheme calc
_refine_ls_wR_factor_gt 0.2616
_refine_ls_wR_factor_ref 0.2645
_reflns_Friedel_coverage 0.000
_reflns_number_gt 18665
_reflns_number_total 19826
_reflns_threshold_expression 'I > 2\s(I)'
_cod_data_source_file c9cy02571e2.cif
_cod_data_source_block 6
_cod_depositor_comments
;Adding full bibliography for 1557155--1557164.cif.

 Adding full bibliography for 1557155--1557164.cif.
;
_cod_database_code 1557160
_shelx_shelxl_version_number 2018/3
_shelx_space_group_comment
; 
The symmetry employed for this shelxl refinement is uniquely defined 
by the following loop, which should always be used as a source of 
symmetry information in preference to the above space-group names. 
They are only intended as comments. 
;
_shelx_estimated_absorpt_t_min 0.786
_shelx_estimated_absorpt_t_max 0.926
_platon_squeeze_void_probe_radius 1.20

loop_
_space_group_symop_operation_xyz
'x, y, z'
'-x, -y, -z'

loop_
_atom_site_label
_atom_site_type_symbol
_atom_site_fract_x
_atom_site_fract_y
_atom_site_fract_z
_atom_site_U_iso_or_equiv
_atom_site_adp_type
_atom_site_occupancy
_atom_site_site_symmetry_order
_atom_site_calc_flag
_atom_site_refinement_flags_posn
_atom_site_refinement_flags_adp
_atom_site_refinement_flags_occupancy
_atom_site_disorder_assembly
_atom_site_disorder_group
Ti1 Ti 0.44923(5) 0.45597(4) 0.74585(3) 0.04213(19) Uani 1 1 d . . . . .
Ti2 Ti 0.62743(5) 0.28307(4) 0.77341(3) 0.04486(19) Uani 1 1 d . . . . .
Cl1 Cl 0.49765(7) 0.31392(5) 0.71295(4) 0.0435(2) Uani 1 1 d . . . . .
O1 O 0.3257(2) 0.43815(15) 0.82201(11) 0.0479(6) Uani 1 1 d . U . . .
O2 O 0.35032(19) 0.46988(14) 0.70645(10) 0.0425(5) Uani 1 1 d . . . . .
O3 O 0.5412(2) 0.49116(14) 0.67319(11) 0.0464(6) Uani 1 1 d . U . . .
O4 O 0.4267(2) 0.54940(15) 0.77915(11) 0.0494(6) Uani 1 1 d . . . . .
O5 O 0.7527(2) 0.29963(15) 0.69642(12) 0.0475(6) Uani 1 1 d . U . . .
O6 O 0.7172(2) 0.28408(16) 0.81432(12) 0.0503(6) Uani 1 1 d . . . . .
O7 O 0.5351(2) 0.24637(15) 0.84478(11) 0.0467(6) Uani 1 1 d . U . . .
O8 O 0.66117(19) 0.18407(14) 0.74336(11) 0.0435(5) Uani 1 1 d . . . . .
O9 O 0.55997(19) 0.39906(15) 0.78290(10) 0.0426(5) Uani 1 1 d . . . . .
H9 H 0.582349 0.428708 0.806607 0.051 Uiso 1 1 calc R U . . .
C1 C 0.2285(3) 0.4902(2) 0.82639(16) 0.0492(9) Uani 1 1 d . . . . .
C2 C 0.1627(3) 0.4714(3) 0.79853(16) 0.0545(10) Uani 1 1 d . . . . .
C3 C 0.0658(3) 0.5236(4) 0.80331(19) 0.0704(13) Uani 1 1 d . . . . .
H3 H 0.019826 0.510231 0.784794 0.085 Uiso 1 1 calc R U . . .
C4 C 0.0338(4) 0.5951(4) 0.8344(2) 0.0788(15) Uani 1 1 d . U . . .
C5 C 0.1036(3) 0.6121(3) 0.86071(18) 0.0629(12) Uani 1 1 d . . . . .
H5 H 0.083600 0.660117 0.882283 0.075 Uiso 1 1 calc R U . . .
C6 C 0.2013(3) 0.5624(2) 0.85703(15) 0.0503(9) Uani 1 1 d . . . . .
C7 C -0.0725(5) 0.6512(6) 0.8402(3) 0.117(2) Uani 1 1 d . U . . .
C8 C -0.1228(5) 0.6386(5) 0.7972(3) 0.110(2) Uani 1 1 d . U . . .
H8A H -0.138131 0.586518 0.803997 0.165 Uiso 1 1 calc R U . . .
H8B H -0.077540 0.640373 0.757507 0.165 Uiso 1 1 calc R U . . .
H8C H -0.187210 0.680136 0.800982 0.165 Uiso 1 1 calc R U . . .
C9 C -0.1266(6) 0.6753(6) 0.8992(4) 0.149(3) Uani 1 1 d . U . . .
H9A H -0.183135 0.722549 0.898747 0.224 Uiso 1 1 calc R U . . .
H9B H -0.079287 0.687554 0.919107 0.224 Uiso 1 1 calc R U . . .
H9C H -0.154619 0.632204 0.920352 0.224 Uiso 1 1 calc R U . . .
C10 C -0.0520(7) 0.7449(6) 0.8199(5) 0.152(3) Uani 1 1 d . U . . .
H10A H -0.118501 0.784556 0.826666 0.228 Uiso 1 1 calc R U . . .
H10B H -0.015201 0.744720 0.778050 0.228 Uiso 1 1 calc R U . . .
H10C H -0.010785 0.757902 0.843730 0.228 Uiso 1 1 calc R U . . .
C11 C 0.1920(3) 0.3963(3) 0.76231(17) 0.0563(10) Uani 1 1 d . . . . .
H11A H 0.249323 0.357723 0.774372 0.068 Uiso 1 1 calc R U . . .
H11B H 0.132430 0.372561 0.772018 0.068 Uiso 1 1 calc R U . . .
C12 C 0.3082(3) 0.4400(2) 0.67111(15) 0.0409(7) Uani 1 1 d . . . . .
C13 C 0.2244(3) 0.4078(2) 0.69585(16) 0.0487(9) Uani 1 1 d . . . . .
C14 C 0.1799(3) 0.3804(3) 0.65779(18) 0.0547(10) Uani 1 1 d . . . . .
H14 H 0.122241 0.359108 0.674356 0.066 Uiso 1 1 calc R U . . .
C15 C 0.2162(3) 0.3827(3) 0.59641(17) 0.0508(9) Uani 1 1 d . . . . .
C16 C 0.3020(3) 0.4129(2) 0.57378(16) 0.0458(8) Uani 1 1 d . . . . .
H16 H 0.328675 0.414739 0.532163 0.055 Uiso 1 1 calc R U . . .
C17 C 0.3500(3) 0.4405(2) 0.60940(14) 0.0402(7) Uani 1 1 d . . . . .
C18 C 0.1649(4) 0.3525(3) 0.5557(2) 0.0697(12) Uani 1 1 d D U . . .
C19 C 0.0552(10) 0.4012(13) 0.5640(9) 0.136(7) Uani 0.563(15) 1 d D U P A 1
H19A H 0.018263 0.401335 0.605910 0.204 Uiso 0.563(15) 1 calc R U P A 1
H19B H 0.054749 0.455798 0.550736 0.204 Uiso 0.563(15) 1 calc R U P A 1
H19C H 0.021191 0.378124 0.540890 0.204 Uiso 0.563(15) 1 calc R U P A 1
C20 C 0.2220(10) 0.3522(9) 0.4914(4) 0.084(3) Uani 0.563(15) 1 d D U P A 1
H20A H 0.293255 0.320487 0.486100 0.126 Uiso 0.563(15) 1 calc R U P A 1
H20B H 0.188099 0.329054 0.468165 0.126 Uiso 0.563(15) 1 calc R U P A 1
H20C H 0.221657 0.406728 0.478011 0.126 Uiso 0.563(15) 1 calc R U P A 1
C21 C 0.1646(13) 0.2650(7) 0.5714(5) 0.090(4) Uani 0.563(15) 1 d D U P A 1
H21A H 0.235629 0.232760 0.566118 0.134 Uiso 0.563(15) 1 calc R U P A 1
H21B H 0.125655 0.261395 0.612555 0.134 Uiso 0.563(15) 1 calc R U P A 1
H21C H 0.132258 0.245237 0.545419 0.134 Uiso 0.563(15) 1 calc R U P A 1
C19X C 0.1028(19) 0.4274(10) 0.5305(12) 0.136(7) Uani 0.437(15) 1 d D U P A 2
H19D H 0.052537 0.459827 0.563002 0.204 Uiso 0.437(15) 1 calc R U P A 2
H19E H 0.149812 0.458249 0.507715 0.204 Uiso 0.437(15) 1 calc R U P A 2
H19F H 0.066620 0.411882 0.504776 0.204 Uiso 0.437(15) 1 calc R U P A 2
C20X C 0.2418(12) 0.3015(14) 0.5088(8) 0.113(6) Uani 0.437(15) 1 d D U P A 2
H20D H 0.206700 0.283262 0.483668 0.169 Uiso 0.437(15) 1 calc R U P A 2
H20E H 0.288601 0.331730 0.484922 0.169 Uiso 0.437(15) 1 calc R U P A 2
H20F H 0.281228 0.255561 0.526562 0.169 Uiso 0.437(15) 1 calc R U P A 2
C21X C 0.0819(14) 0.3116(13) 0.5909(5) 0.098(6) Uani 0.437(15) 1 d D U P A 2
H21D H 0.032418 0.347592 0.621592 0.148 Uiso 0.437(15) 1 calc R U P A 2
H21E H 0.045831 0.298135 0.564222 0.148 Uiso 0.437(15) 1 calc R U P A 2
H21F H 0.114547 0.263047 0.609323 0.148 Uiso 0.437(15) 1 calc R U P A 2
C22 C 0.4512(3) 0.4628(2) 0.58407(15) 0.0415(8) Uani 1 1 d . . . . .
H22A H 0.505323 0.423622 0.598410 0.050 Uiso 1 1 calc R U . . .
H22B H 0.469422 0.457651 0.540600 0.050 Uiso 1 1 calc R U . . .
C23 C 0.4995(3) 0.5563(2) 0.64189(15) 0.0419(8) Uani 1 1 d . . . . .
C24 C 0.4541(3) 0.5451(2) 0.59822(14) 0.0392(7) Uani 1 1 d . . . . .
C25 C 0.4136(3) 0.6104(2) 0.56711(14) 0.0435(8) Uani 1 1 d . . . . .
H25 H 0.381743 0.602866 0.537801 0.052 Uiso 1 1 calc R U . . .
C26 C 0.4178(3) 0.6873(2) 0.57720(15) 0.0474(9) Uani 1 1 d . . . . .
C27 C 0.4607(3) 0.6960(2) 0.62212(15) 0.0464(8) Uani 1 1 d . . . . .
H27 H 0.462871 0.747775 0.630491 0.056 Uiso 1 1 calc R U . . .
C28 C 0.5011(3) 0.6325(2) 0.65567(15) 0.0436(8) Uani 1 1 d . . . . .
C29 C 0.3759(4) 0.7572(2) 0.53961(17) 0.0573(11) Uani 1 1 d . . . . .
C30 C 0.2567(4) 0.7666(4) 0.5470(3) 0.0826(16) Uani 1 1 d . . . . .
H30A H 0.219625 0.773523 0.588863 0.124 Uiso 1 1 calc R U . . .
H30B H 0.247392 0.718878 0.532153 0.124 Uiso 1 1 calc R U . . .
H30C H 0.229495 0.813032 0.524603 0.124 Uiso 1 1 calc R U . . .
C31 C 0.4246(5) 0.7411(3) 0.4747(2) 0.0819(17) Uani 1 1 d . . . . .
H31A H 0.404522 0.789337 0.452032 0.123 Uiso 1 1 calc R U . . .
H31B H 0.401207 0.698399 0.462521 0.123 Uiso 1 1 calc R U . . .
H31C H 0.499813 0.725141 0.467460 0.123 Uiso 1 1 calc R U . . .
C32 C 0.3793(7) 0.8342(3) 0.5579(3) 0.108(3) Uani 1 1 d . . . . .
H32A H 0.451103 0.834946 0.552939 0.162 Uiso 1 1 calc R U . . .
H32B H 0.341273 0.843253 0.599469 0.162 Uiso 1 1 calc R U . . .
H32C H 0.347662 0.876203 0.533570 0.162 Uiso 1 1 calc R U . . .
C33 C 0.5395(3) 0.6488(2) 0.70670(16) 0.0465(8) Uani 1 1 d . . . . .
H33A H 0.579904 0.688771 0.694318 0.056 Uiso 1 1 calc R U . . .
H33B H 0.585893 0.599348 0.717109 0.056 Uiso 1 1 calc R U . . .
C34 C 0.4001(3) 0.6270(2) 0.79494(16) 0.0457(8) Uani 1 1 d . . . . .
C35 C 0.4517(3) 0.6789(2) 0.76070(16) 0.0465(8) Uani 1 1 d . . . . .
C36 C 0.4221(3) 0.7584(2) 0.77781(16) 0.0511(9) Uani 1 1 d . . . . .
H36 H 0.456718 0.794715 0.754521 0.061 Uiso 1 1 calc R U . . .
C37 C 0.3432(4) 0.7858(2) 0.82822(16) 0.0541(10) Uani 1 1 d . . . . .
C38 C 0.2944(3) 0.7306(2) 0.86220(16) 0.0518(9) Uani 1 1 d . . . . .
H38 H 0.240659 0.748184 0.896785 0.062 Uiso 1 1 calc R U . . .
C39 C 0.3222(3) 0.6509(2) 0.84681(15) 0.0478(8) Uani 1 1 d . . . . .
C40 C 0.3155(4) 0.8741(3) 0.84493(18) 0.0642(12) Uani 1 1 d . . . . .
C41 C 0.2927(5) 0.9260(3) 0.7950(2) 0.0780(15) Uani 1 1 d . . . . .
H41A H 0.234194 0.915465 0.784423 0.117 Uiso 1 1 calc R U . . .
H41B H 0.353262 0.915242 0.760963 0.117 Uiso 1 1 calc R U . . .
H41C H 0.275700 0.981754 0.806519 0.117 Uiso 1 1 calc R U . . .
C42 C 0.4141(5) 0.8924(3) 0.8572(3) 0.0814(15) Uani 1 1 d . . . . .
H42A H 0.398558 0.948686 0.866953 0.122 Uiso 1 1 calc R U . . .
H42B H 0.472066 0.880176 0.821828 0.122 Uiso 1 1 calc R U . . .
H42C H 0.432405 0.859672 0.890244 0.122 Uiso 1 1 calc R U . . .
C43 C 0.2342(5) 0.8945(3) 0.9014(2) 0.0851(17) Uani 1 1 d . . . . .
H43A H 0.217975 0.951654 0.908609 0.128 Uiso 1 1 calc R U . . .
H43B H 0.259041 0.864989 0.933927 0.128 Uiso 1 1 calc R U . . .
H43C H 0.171995 0.880435 0.898907 0.128 Uiso 1 1 calc R U . . .
C44 C 0.2730(3) 0.5890(2) 0.88403(16) 0.0502(9) Uani 1 1 d . . . . .
H44A H 0.328278 0.542207 0.889488 0.060 Uiso 1 1 calc R U . . .
H44B H 0.234284 0.611504 0.923507 0.060 Uiso 1 1 calc R U . . .
C45 C 0.3232(7) 0.3794(6) 0.8716(4) 0.109(4) Uani 0.648(6) 1 d . U P B 1
H45A H 0.395480 0.366099 0.874165 0.131 Uiso 0.648(6) 1 calc R U P B 1
H45B H 0.283854 0.414102 0.905940 0.131 Uiso 0.648(6) 1 calc R U P B 1
C46 C 0.2992(11) 0.3161(8) 0.8883(4) 0.117(4) Uani 0.648(6) 1 d . U P B 1
H46A H 0.341611 0.273250 0.860027 0.141 Uiso 0.648(6) 1 calc R U P B 1
H46B H 0.225842 0.322263 0.889931 0.141 Uiso 0.648(6) 1 calc R U P B 1
C47 C 0.3177(10) 0.2927(7) 0.9530(4) 0.133(5) Uani 0.648(6) 1 d . U P B 1
H47A H 0.298712 0.242843 0.966148 0.199 Uiso 0.648(6) 1 calc R U P B 1
H47B H 0.390466 0.286046 0.951159 0.199 Uiso 0.648(6) 1 calc R U P B 1
H47C H 0.274969 0.334945 0.980993 0.199 Uiso 0.648(6) 1 calc R U P B 1
C45X C 0.6617(8) 0.4716(7) 0.6454(5) 0.050(2) Uani 0.352(6) 1 d . U P B 2
H45C H 0.681934 0.522296 0.636597 0.060 Uiso 0.352(6) 1 calc R U P B 2
H45D H 0.696244 0.443068 0.675388 0.060 Uiso 0.352(6) 1 calc R U P B 2
C46X C 0.7020(11) 0.4221(8) 0.5894(6) 0.061(3) Uani 0.352(6) 1 d . U P B 2
H46C H 0.677635 0.453587 0.556924 0.074 Uiso 0.352(6) 1 calc R U P B 2
H46D H 0.674480 0.374514 0.595875 0.074 Uiso 0.352(6) 1 calc R U P B 2
C47X C 0.8194(11) 0.3964(10) 0.5721(7) 0.070(4) Uani 0.352(6) 1 d . U P B 2
H47D H 0.843693 0.364680 0.536017 0.105 Uiso 0.352(6) 1 calc R U P B 2
H47E H 0.846577 0.443552 0.565153 0.105 Uiso 0.352(6) 1 calc R U P B 2
H47F H 0.843426 0.364587 0.604051 0.105 Uiso 0.352(6) 1 calc R U P B 2
C48 C 0.8419(3) 0.2375(2) 0.68428(16) 0.0451(8) Uani 1 1 d . . . . .
C49 C 0.9219(3) 0.2349(2) 0.71028(16) 0.0466(8) Uani 1 1 d . . . . .
C50 C 1.0091(3) 0.1715(2) 0.69679(16) 0.0482(9) Uani 1 1 d . . . . .
H50 H 1.063933 0.169866 0.713910 0.058 Uiso 1 1 calc R U . . .
C51 C 1.0194(3) 0.1104(2) 0.65925(16) 0.0488(9) Uani 1 1 d . . . . .
C52 C 0.9378(3) 0.1143(2) 0.63567(16) 0.0480(8) Uani 1 1 d . . . . .
H52 H 0.942688 0.072883 0.610296 0.058 Uiso 1 1 calc R U . . .
C53 C 0.8490(3) 0.1760(2) 0.64743(15) 0.0440(8) Uani 1 1 d . . . . .
C54 C 1.1178(3) 0.0412(3) 0.6425(2) 0.0600(10) Uani 1 1 d . . . . .
C55 C 1.0893(5) -0.0365(4) 0.6560(4) 0.111(2) Uani 1 1 d . . . . .
H55A H 1.042780 -0.040937 0.632580 0.166 Uiso 1 1 calc R U . . .
H55B H 1.054757 -0.038894 0.698122 0.166 Uiso 1 1 calc R U . . .
H55C H 1.151785 -0.080264 0.646234 0.166 Uiso 1 1 calc R U . . .
C56 C 1.1677(6) 0.0474(5) 0.5770(3) 0.128(3) Uani 1 1 d . . . . .
H56A H 1.116149 0.052404 0.554876 0.192 Uiso 1 1 calc R U . . .
H56B H 1.223678 -0.000442 0.564281 0.192 Uiso 1 1 calc R U . . .
H56C H 1.195617 0.094142 0.569660 0.192 Uiso 1 1 calc R U . . .
C57 C 1.1951(5) 0.0441(4) 0.6755(4) 0.115(3) Uani 1 1 d . . . . .
H57A H 1.258921 0.003026 0.660345 0.172 Uiso 1 1 calc R U . . .
H57B H 1.167165 0.034771 0.717611 0.172 Uiso 1 1 calc R U . . .
H57C H 1.209695 0.096417 0.670041 0.172 Uiso 1 1 calc R U . . .
C58 C 0.9148(3) 0.2964(3) 0.75480(17) 0.0505(9) Uani 1 1 d . . . . .
H58A H 0.981235 0.311042 0.746039 0.061 Uiso 1 1 calc R U . . .
H58B H 0.860704 0.344913 0.750901 0.061 Uiso 1 1 calc R U . . .
C59 C 0.7892(3) 0.2622(2) 0.84514(16) 0.0452(8) Uani 1 1 d . . . . .
C60 C 0.8898(3) 0.2655(2) 0.81739(17) 0.0499(9) Uani 1 1 d . . . . .
C61 C 0.9645(3) 0.2383(3) 0.84851(17) 0.0528(9) Uani 1 1 d . . . . .
H61 H 1.033935 0.238497 0.829624 0.063 Uiso 1 1 calc R U . . .
C62 C 0.9404(3) 0.2107(3) 0.90660(18) 0.0545(10) Uani 1 1 d . . . . .
C63 C 0.8379(3) 0.2121(3) 0.93319(17) 0.0513(9) Uani 1 1 d . . . . .
H63 H 0.819944 0.194939 0.973066 0.062 Uiso 1 1 calc R U . . .
C64 C 0.7605(3) 0.2375(2) 0.90390(16) 0.0454(8) Uani 1 1 d . . . . .
C65 C 1.0220(4) 0.1783(3) 0.9407(2) 0.0668(12) Uani 1 1 d . . . . .
C66 C 1.0185(5) 0.0923(4) 0.9626(2) 0.0823(16) Uani 1 1 d . . . . .
H66A H 1.029041 0.058863 0.928718 0.123 Uiso 1 1 calc R U . . .
H66B H 0.951233 0.093497 0.990060 0.123 Uiso 1 1 calc R U . . .
H66C H 1.072971 0.070509 0.982706 0.123 Uiso 1 1 calc R U . . .
C67 C 1.1287(4) 0.1754(6) 0.9033(3) 0.123(3) Uani 1 1 d . . . . .
H67A H 1.136845 0.229511 0.895748 0.184 Uiso 1 1 calc R U . . .
H67B H 1.139836 0.149446 0.865780 0.184 Uiso 1 1 calc R U . . .
H67C H 1.179218 0.145239 0.924054 0.184 Uiso 1 1 calc R U . . .
C68 C 0.9961(5) 0.2299(4) 0.9955(3) 0.0889(18) Uani 1 1 d . . . . .
H68A H 1.050255 0.211661 1.016276 0.133 Uiso 1 1 calc R U . . .
H68B H 0.929910 0.225584 1.021833 0.133 Uiso 1 1 calc R U . . .
H68C H 0.991500 0.285368 0.983329 0.133 Uiso 1 1 calc R U . . .
C69 C 0.6497(3) 0.2364(2) 0.93288(16) 0.0469(8) Uani 1 1 d . . . . .
H69A H 0.638477 0.233933 0.976277 0.056 Uiso 1 1 calc R U . . .
H69B H 0.603177 0.286181 0.923071 0.056 Uiso 1 1 calc R U . . .
C70 C 0.5701(3) 0.1723(2) 0.86894(15) 0.0419(8) Uani 1 1 d . . . . .
C71 C 0.6232(3) 0.1661(2) 0.91273(15) 0.0434(8) Uani 1 1 d . . . . .
C72 C 0.6550(3) 0.0913(2) 0.93660(16) 0.0472(8) Uani 1 1 d . . . . .
H72 H 0.689670 0.086412 0.966810 0.057 Uiso 1 1 calc R U . . .
C73 C 0.6383(3) 0.0230(2) 0.91817(16) 0.0473(8) Uani 1 1 d . . . . .
C74 C 0.5893(3) 0.0315(2) 0.87271(16) 0.0462(8) Uani 1 1 d . . . . .
H74 H 0.579467 -0.014206 0.858129 0.055 Uiso 1 1 calc R U . . .
C75 C 0.5546(3) 0.1057(2) 0.84822(15) 0.0424(8) Uani 1 1 d . . . . .
C76 C 0.6772(4) -0.0582(2) 0.94552(19) 0.0582(10) Uani 1 1 d . . . . .
C77 C 0.6498(4) -0.0514(3) 1.01319(19) 0.0652(12) Uani 1 1 d . . . . .
H77A H 0.667876 -0.104388 1.030528 0.098 Uiso 1 1 calc R U . . .
H77B H 0.575731 -0.027621 1.028226 0.098 Uiso 1 1 calc R U . . .
H77C H 0.688401 -0.017893 1.023883 0.098 Uiso 1 1 calc R U . . .
C78 C 0.6291(5) -0.1212(3) 0.9312(2) 0.0785(15) Uani 1 1 d . . . . .
H78A H 0.650575 -0.130410 0.888547 0.118 Uiso 1 1 calc R U . . .
H78B H 0.553817 -0.102580 0.944209 0.118 Uiso 1 1 calc R U . . .
H78C H 0.652143 -0.170797 0.951760 0.118 Uiso 1 1 calc R U . . .
C79 C 0.7932(4) -0.0852(3) 0.9229(2) 0.0754(14) Uani 1 1 d . . . . .
H79A H 0.824425 -0.048383 0.936386 0.113 Uiso 1 1 calc R U . . .
H79B H 0.812367 -0.085935 0.879601 0.113 Uiso 1 1 calc R U . . .
H79C H 0.817957 -0.138612 0.937872 0.113 Uiso 1 1 calc R U . . .
C80 C 0.4992(3) 0.1107(2) 0.79993(15) 0.0445(8) Uani 1 1 d . . . . .
H80A H 0.452149 0.075330 0.810696 0.053 Uiso 1 1 calc R U . . .
H80B H 0.456427 0.165702 0.798451 0.053 Uiso 1 1 calc R U . . .
C81 C 0.6425(3) 0.1304(2) 0.71206(15) 0.0422(8) Uani 1 1 d . . . . .
C82 C 0.5700(3) 0.0884(2) 0.73863(15) 0.0426(8) Uani 1 1 d . . . . .
C83 C 0.5589(3) 0.0290(2) 0.70599(16) 0.0485(9) Uani 1 1 d . . . . .
H83 H 0.511203 -0.001188 0.724286 0.058 Uiso 1 1 calc R U . . .
C84 C 0.6153(3) 0.0126(2) 0.64780(17) 0.0511(9) Uani 1 1 d . . . . .
C85 C 0.6823(3) 0.0599(2) 0.62162(16) 0.0474(8) Uani 1 1 d . . . . .
H85 H 0.719364 0.051264 0.581356 0.057 Uiso 1 1 calc R U . . .
C86 C 0.6967(3) 0.1188(2) 0.65216(15) 0.0440(8) Uani 1 1 d . . . . .
C87 C 0.6031(4) -0.0526(3) 0.61186(18) 0.0628(11) Uani 1 1 d . . . . .
C88 C 0.5465(6) -0.1073(4) 0.6488(2) 0.094(2) Uani 1 1 d . . . . .
H88A H 0.475216 -0.078087 0.666564 0.141 Uiso 1 1 calc R U . . .
H88B H 0.580036 -0.129815 0.680143 0.141 Uiso 1 1 calc R U . . .
H88C H 0.546913 -0.150280 0.624275 0.141 Uiso 1 1 calc R U . . .
C89 C 0.7150(6) -0.1102(4) 0.5857(3) 0.101(2) Uani 1 1 d . . . . .
H89A H 0.709944 -0.149478 0.559808 0.152 Uiso 1 1 calc R U . . .
H89B H 0.742010 -0.137537 0.618207 0.152 Uiso 1 1 calc R U . . .
H89C H 0.761447 -0.078881 0.563080 0.152 Uiso 1 1 calc R U . . .
C90 C 0.5613(8) -0.0184(4) 0.5613(3) 0.119(3) Uani 1 1 d . . . . .
H90A H 0.568911 -0.060985 0.534401 0.178 Uiso 1 1 calc R U . . .
H90B H 0.599197 0.019638 0.540256 0.178 Uiso 1 1 calc R U . . .
H90C H 0.488164 0.008863 0.575818 0.178 Uiso 1 1 calc R U . . .
C91 C 0.7612(3) 0.1746(2) 0.62128(16) 0.0467(8) Uani 1 1 d . . . . .
H91A H 0.715666 0.229026 0.622580 0.056 Uiso 1 1 calc R U . . .
H91B H 0.790280 0.159068 0.579285 0.056 Uiso 1 1 calc R U . . .
C92 C 0.7655(4) 0.3719(3) 0.6600(2) 0.0424(13) Uani 0.648(6) 1 d D U P B 1
H92A H 0.834582 0.378993 0.657510 0.051 Uiso 0.648(6) 1 calc R U P B 1
H92B H 0.713862 0.418646 0.680622 0.051 Uiso 0.648(6) 1 calc R U P B 1
C93 C 0.7544(5) 0.3706(4) 0.5980(3) 0.0522(15) Uani 0.648(6) 1 d D U P B 1
H93A H 0.686408 0.361961 0.599469 0.063 Uiso 0.648(6) 1 calc R U P B 1
H93B H 0.808522 0.326351 0.575701 0.063 Uiso 0.648(6) 1 calc R U P B 1
C94 C 0.7638(6) 0.4489(5) 0.5669(3) 0.0615(18) Uani 0.648(6) 1 d D U P B 1
H94A H 0.756475 0.447499 0.526742 0.092 Uiso 0.648(6) 1 calc R U P B 1
H94B H 0.709566 0.492525 0.588764 0.092 Uiso 0.648(6) 1 calc R U P B 1
H94C H 0.831445 0.456984 0.565042 0.092 Uiso 0.648(6) 1 calc R U P B 1
C92X C 0.4327(11) 0.3008(9) 0.8936(6) 0.073(4) Uani 0.352(6) 1 d D U P B 2
H92C H 0.392567 0.260446 0.902083 0.088 Uiso 0.352(6) 1 calc R U P B 2
H92D H 0.465379 0.294459 0.926708 0.088 Uiso 0.352(6) 1 calc R U P B 2
C93X C 0.3373(10) 0.3757(7) 0.9210(5) 0.062(3) Uani 0.352(6) 1 d D U P B 2
H93C H 0.347761 0.397983 0.955645 0.074 Uiso 0.352(6) 1 calc R U P B 2
H93D H 0.327183 0.418093 0.891218 0.074 Uiso 0.352(6) 1 calc R U P B 2
C94X C 0.2480(12) 0.3379(11) 0.9386(8) 0.096(5) Uani 0.352(6) 1 d D U P B 2
H94D H 0.184582 0.378122 0.956162 0.143 Uiso 0.352(6) 1 calc R U P B 2
H94E H 0.240457 0.315498 0.903664 0.143 Uiso 0.352(6) 1 calc R U P B 2
H94F H 0.260852 0.295565 0.967524 0.143 Uiso 0.352(6) 1 calc R U P B 2
N1 N 0.6833(6) -0.1808(5) 0.7644(3) 0.131(2) Uani 1 1 d D U . . .
C95 C 0.7380(6) -0.1392(4) 0.7492(3) 0.0981(18) Uani 1 1 d D U . . .
C96 C 0.8076(7) -0.0873(5) 0.7296(4) 0.123(3) Uani 1 1 d D U . . .
H96A H 0.876641 -0.115555 0.733083 0.184 Uiso 1 1 calc R U . . .
H96B H 0.781962 -0.039614 0.754166 0.184 Uiso 1 1 calc R U . . .
H96C H 0.810977 -0.071980 0.688269 0.184 Uiso 1 1 calc R U . . .
N2 N 1.0118(7) -0.0599(8) 0.8200(5) 0.110(4) Uani 0.5 1 d D U P . .
C97 C 0.9486(7) -0.0018(7) 0.8153(4) 0.074(2) Uani 0.5 1 d D U P . .
C98 C 0.8654(7) 0.0630(4) 0.8028(4) 0.070(3) Uani 0.5 1 d D U P . .
H98A H 0.874907 0.068499 0.760016 0.105 Uiso 0.5 1 calc R U P . .
H98B H 0.866608 0.112636 0.818937 0.105 Uiso 0.5 1 calc R U P . .
H98C H 0.798942 0.050996 0.821100 0.105 Uiso 0.5 1 calc R U P . .
N3 N 0.6113(7) 0.5086(6) 0.8428(5) 0.156(4) Uani 0.8 1 d D U P C 1
C99 C 0.5958(9) 0.5803(6) 0.8548(6) 0.137(4) Uani 0.8 1 d D U P C 1
C100 C 0.5733(7) 0.6646(5) 0.8750(5) 0.112(3) Uani 0.8 1 d D U P C 1
H10D H 0.507488 0.695298 0.868167 0.167 Uiso 0.8 1 calc R U P C 1
H10E H 0.628497 0.688512 0.852770 0.167 Uiso 0.8 1 calc R U P C 1
H10F H 0.569258 0.664824 0.917229 0.167 Uiso 0.8 1 calc R U P C 1
N4 N 0.2514(4) 0.1921(3) 0.7497(2) 0.0941(15) Uani 1 1 d D . . D 1
C101 C 0.3113(4) 0.1955(3) 0.7062(2) 0.0643(11) Uani 1 1 d D . . D 1
C102 C 0.3873(4) 0.1994(3) 0.65029(18) 0.0600(10) Uani 1 1 d D . . D 1
H10G H 0.377275 0.168121 0.620597 0.090 Uiso 1 1 calc R U . D 1
H10H H 0.456824 0.178020 0.655609 0.090 Uiso 1 1 calc R U . D 1
H10I H 0.378934 0.254829 0.637101 0.090 Uiso 1 1 calc R U . D 1
N5 N 0.0903(15) 0.6414(19) 0.6450(8) 0.328(15) Uani 0.667(10) 1 d D U P E 1
C103 C 0.1423(12) 0.6660(14) 0.6717(7) 0.193(8) Uani 0.667(10) 1 d D U P E 1
C104 C 0.2159(5) 0.6592(5) 0.7075(3) 0.070(2) Uani 0.667(10) 1 d D U P E 1
H10J H 0.213352 0.613600 0.734308 0.105 Uiso 0.667(10) 1 calc R U P E 1
H10K H 0.197737 0.707789 0.730635 0.105 Uiso 0.667(10) 1 calc R U P E 1
H10L H 0.285737 0.651849 0.681513 0.105 Uiso 0.667(10) 1 calc R U P E 1
N5X N 0.0457(17) 0.7673(15) 0.6784(10) 0.132(8) Uani 0.333(10) 1 d D U P E 2
C10X C 0.1006(19) 0.756(2) 0.7098(11) 0.135(8) Uani 0.333(10) 1 d D U P E 2
C10Y C 0.1847(19) 0.737(2) 0.7386(12) 0.147(11) Uani 0.333(10) 1 d D U P E 2
H10M H 0.225460 0.682370 0.729519 0.220 Uiso 0.333(10) 1 calc R U P E 2
H10N H 0.156060 0.742965 0.781448 0.220 Uiso 0.333(10) 1 calc R U P E 2
H10O H 0.228822 0.773521 0.724311 0.220 Uiso 0.333(10) 1 calc R U P E 2

loop_
_atom_site_aniso_label
_atom_site_aniso_U_11
_atom_site_aniso_U_22
_atom_site_aniso_U_33
_atom_site_aniso_U_23
_atom_site_aniso_U_13
_atom_site_aniso_U_12
Ti1 0.0491(4) 0.0395(3) 0.0341(3) 0.0009(2) -0.0135(3) -0.0026(3)
Ti2 0.0508(4) 0.0430(4) 0.0387(3) 0.0008(3) -0.0196(3) -0.0007(3)
Cl1 0.0515(5) 0.0405(4) 0.0379(4) 0.0028(3) -0.0178(3) -0.0052(3)
O1 0.0529(15) 0.0479(14) 0.0373(13) 0.0014(11) -0.0123(11) -0.0031(11)
O2 0.0463(13) 0.0432(13) 0.0319(11) 0.0015(10) -0.0083(10) -0.0038(10)
O3 0.0515(14) 0.0389(13) 0.0452(14) -0.0007(10) -0.0171(11) -0.0010(11)
O4 0.0571(15) 0.0420(13) 0.0439(14) -0.0046(11) -0.0131(12) -0.0028(11)
O5 0.0476(14) 0.0449(13) 0.0479(14) 0.0063(11) -0.0167(11) -0.0055(11)
O6 0.0502(15) 0.0556(15) 0.0479(14) 0.0099(12) -0.0238(12) -0.0099(12)
O7 0.0508(14) 0.0451(13) 0.0416(13) 0.0065(11) -0.0184(11) -0.0031(11)
O8 0.0477(13) 0.0420(13) 0.0408(13) 0.0057(10) -0.0167(11) -0.0082(10)
O9 0.0488(14) 0.0464(13) 0.0313(11) 0.0014(10) -0.0126(10) -0.0081(11)
C1 0.053(2) 0.055(2) 0.0310(17) 0.0082(15) -0.0081(15) -0.0063(17)
C2 0.052(2) 0.075(3) 0.0291(17) 0.0060(17) 0.0001(15) -0.017(2)
C3 0.046(2) 0.113(4) 0.043(2) -0.006(2) -0.0001(18) -0.015(2)
C4 0.050(2) 0.119(4) 0.042(2) -0.008(3) 0.0036(19) 0.006(3)
C5 0.056(2) 0.075(3) 0.037(2) -0.0028(19) 0.0046(18) 0.002(2)
C6 0.051(2) 0.057(2) 0.0301(17) 0.0058(15) -0.0003(15) -0.0042(17)
C7 0.058(3) 0.173(6) 0.081(4) -0.029(4) -0.010(3) 0.035(4)
C8 0.074(4) 0.124(5) 0.112(5) 0.001(4) -0.036(3) 0.018(3)
C9 0.081(4) 0.193(8) 0.126(5) -0.073(5) -0.013(4) 0.048(5)
C10 0.119(6) 0.128(5) 0.179(8) -0.033(5) -0.052(6) 0.042(4)
C11 0.059(2) 0.075(3) 0.0372(19) 0.0081(18) -0.0072(17) -0.030(2)
C12 0.0429(18) 0.0432(18) 0.0332(17) 0.0057(14) -0.0127(14) -0.0043(14)
C13 0.048(2) 0.060(2) 0.0365(18) 0.0058(16) -0.0103(15) -0.0148(17)
C14 0.051(2) 0.070(3) 0.045(2) 0.0140(19) -0.0138(17) -0.0215(19)
C15 0.053(2) 0.061(2) 0.0416(19) 0.0108(17) -0.0191(17) -0.0163(18)
C16 0.055(2) 0.0465(19) 0.0333(17) 0.0054(14) -0.0133(15) -0.0082(16)
C17 0.0433(18) 0.0383(17) 0.0312(16) 0.0035(13) -0.0046(13) -0.0035(14)
C18 0.078(3) 0.097(3) 0.053(2) 0.014(2) -0.033(2) -0.041(3)
C19 0.097(7) 0.177(13) 0.142(13) -0.060(12) -0.067(7) 0.003(9)
C20 0.122(8) 0.109(9) 0.052(4) 0.018(5) -0.043(4) -0.063(7)
C21 0.130(11) 0.110(6) 0.060(6) 0.025(5) -0.041(7) -0.074(7)
C19X 0.147(15) 0.163(12) 0.146(17) 0.058(10) -0.119(13) -0.054(9)
C20X 0.106(10) 0.180(15) 0.075(10) -0.042(10) -0.017(6) -0.071(9)
C21X 0.110(11) 0.172(15) 0.050(6) 0.001(7) -0.026(6) -0.093(12)
C22 0.0463(19) 0.0396(17) 0.0310(16) -0.0022(13) -0.0030(14) -0.0049(14)
C23 0.0436(18) 0.0396(18) 0.0321(16) -0.0003(13) -0.0026(14) -0.0009(14)
C24 0.0426(18) 0.0401(17) 0.0274(15) -0.0012(13) 0.0016(13) -0.0087(14)
C25 0.054(2) 0.0433(18) 0.0253(15) -0.0005(13) -0.0019(14) -0.0089(16)
C26 0.065(2) 0.0398(18) 0.0279(16) -0.0007(14) -0.0027(15) -0.0068(16)
C27 0.064(2) 0.0380(18) 0.0304(16) -0.0009(14) -0.0032(15) -0.0116(16)
C28 0.0467(19) 0.0459(19) 0.0318(16) -0.0026(14) -0.0022(14) -0.0085(15)
C29 0.088(3) 0.0403(19) 0.0351(19) 0.0018(15) -0.0134(19) -0.0050(19)
C30 0.077(3) 0.087(4) 0.070(3) 0.018(3) -0.019(3) -0.003(3)
C31 0.123(5) 0.062(3) 0.046(2) 0.007(2) -0.028(3) 0.005(3)
C32 0.190(7) 0.046(3) 0.106(5) -0.002(3) -0.103(5) 0.005(3)
C33 0.050(2) 0.049(2) 0.0367(18) -0.0064(15) -0.0048(15) -0.0106(16)
C34 0.054(2) 0.0426(19) 0.0375(18) -0.0035(15) -0.0135(16) -0.0044(16)
C35 0.053(2) 0.048(2) 0.0344(17) -0.0056(15) -0.0088(15) -0.0073(16)
C36 0.067(2) 0.048(2) 0.0353(18) -0.0031(15) -0.0093(17) -0.0114(18)
C37 0.073(3) 0.045(2) 0.0342(18) -0.0030(15) -0.0082(18) -0.0043(18)
C38 0.065(2) 0.050(2) 0.0295(17) -0.0016(15) -0.0078(16) -0.0010(18)
C39 0.057(2) 0.049(2) 0.0310(17) 0.0005(15) -0.0101(15) -0.0053(17)
C40 0.096(3) 0.049(2) 0.036(2) -0.0054(17) -0.007(2) -0.008(2)
C41 0.111(4) 0.052(3) 0.052(3) 0.000(2) -0.008(3) -0.001(3)
C42 0.098(4) 0.072(3) 0.076(3) -0.018(3) -0.024(3) -0.017(3)
C43 0.127(5) 0.062(3) 0.049(3) -0.016(2) 0.004(3) -0.018(3)
C44 0.062(2) 0.049(2) 0.0297(17) 0.0024(15) -0.0046(16) -0.0047(17)
C45 0.075(5) 0.103(6) 0.076(5) 0.058(5) 0.036(4) 0.026(4)
C46 0.151(9) 0.160(8) 0.054(5) -0.002(5) 0.011(5) -0.100(7)
C47 0.133(9) 0.103(7) 0.075(5) 0.062(5) 0.035(5) 0.037(6)
C45X 0.046(4) 0.050(6) 0.050(5) 0.007(4) -0.013(4) -0.005(4)
C46X 0.066(6) 0.052(7) 0.056(6) 0.001(5) -0.007(5) -0.006(6)
C47X 0.065(7) 0.070(9) 0.061(8) 0.004(6) -0.009(6) -0.003(7)
C48 0.0446(19) 0.048(2) 0.0397(18) 0.0102(15) -0.0108(15) -0.0092(15)
C49 0.050(2) 0.052(2) 0.0377(18) 0.0102(15) -0.0119(15) -0.0154(17)
C50 0.0428(19) 0.061(2) 0.0407(19) 0.0114(17) -0.0142(15) -0.0122(17)
C51 0.046(2) 0.059(2) 0.0372(18) 0.0084(16) -0.0095(15) -0.0117(17)
C52 0.053(2) 0.052(2) 0.0333(17) 0.0068(15) -0.0067(15) -0.0096(17)
C53 0.0466(19) 0.052(2) 0.0317(16) 0.0097(15) -0.0107(14) -0.0127(16)
C54 0.053(2) 0.062(3) 0.058(2) 0.001(2) -0.0149(19) -0.0024(19)
C55 0.070(4) 0.069(4) 0.172(8) -0.008(4) -0.011(4) -0.002(3)
C56 0.085(4) 0.139(6) 0.090(5) 0.021(4) 0.023(4) 0.035(4)
C57 0.091(4) 0.105(5) 0.138(6) -0.031(4) -0.062(4) 0.033(4)
C58 0.053(2) 0.060(2) 0.044(2) 0.0074(17) -0.0183(17) -0.0206(18)
C59 0.049(2) 0.048(2) 0.0396(18) 0.0011(15) -0.0170(16) -0.0089(16)
C60 0.050(2) 0.058(2) 0.044(2) 0.0012(17) -0.0161(16) -0.0139(17)
C61 0.051(2) 0.067(3) 0.042(2) -0.0013(18) -0.0158(17) -0.0144(19)
C62 0.052(2) 0.068(3) 0.044(2) -0.0012(18) -0.0178(17) -0.0103(19)
C63 0.055(2) 0.063(2) 0.0349(18) 0.0012(16) -0.0152(16) -0.0097(18)
C64 0.048(2) 0.048(2) 0.0381(18) -0.0018(15) -0.0139(15) -0.0065(16)
C65 0.059(3) 0.096(4) 0.047(2) 0.001(2) -0.024(2) -0.011(2)
C66 0.081(3) 0.093(4) 0.067(3) 0.000(3) -0.036(3) 0.005(3)
C67 0.058(3) 0.234(10) 0.071(4) 0.038(5) -0.031(3) -0.023(4)
C68 0.094(4) 0.108(4) 0.075(3) -0.016(3) -0.054(3) -0.009(3)
C69 0.050(2) 0.050(2) 0.0372(18) 0.0007(15) -0.0129(15) -0.0061(16)
C70 0.0447(18) 0.0421(18) 0.0348(17) 0.0050(14) -0.0117(14) -0.0045(14)
C71 0.0444(19) 0.0481(19) 0.0318(16) 0.0037(14) -0.0088(14) -0.0042(15)
C72 0.053(2) 0.051(2) 0.0364(18) 0.0033(15) -0.0179(16) -0.0056(16)
C73 0.054(2) 0.048(2) 0.0375(18) 0.0058(15) -0.0174(16) -0.0046(16)
C74 0.055(2) 0.047(2) 0.0352(17) 0.0057(15) -0.0144(16) -0.0102(16)
C75 0.0416(18) 0.049(2) 0.0337(17) 0.0050(14) -0.0116(14) -0.0073(15)
C76 0.078(3) 0.049(2) 0.048(2) 0.0074(17) -0.032(2) -0.004(2)
C77 0.090(3) 0.059(3) 0.047(2) 0.0175(19) -0.029(2) -0.012(2)
C78 0.121(5) 0.051(2) 0.077(3) 0.018(2) -0.057(3) -0.018(3)
C79 0.077(3) 0.067(3) 0.073(3) 0.005(2) -0.031(3) 0.007(2)
C80 0.0466(19) 0.050(2) 0.0355(17) 0.0059(15) -0.0136(15) -0.0094(16)
C81 0.0479(19) 0.0440(18) 0.0356(17) 0.0068(14) -0.0180(15) -0.0079(15)
C82 0.0481(19) 0.0454(19) 0.0350(17) 0.0077(14) -0.0161(15) -0.0102(15)
C83 0.060(2) 0.054(2) 0.0369(18) 0.0110(16) -0.0198(17) -0.0193(18)
C84 0.065(2) 0.056(2) 0.0377(19) 0.0108(16) -0.0195(17) -0.0208(19)
C85 0.056(2) 0.052(2) 0.0340(17) 0.0059(15) -0.0162(16) -0.0110(17)
C86 0.0465(19) 0.050(2) 0.0355(17) 0.0095(15) -0.0152(15) -0.0100(16)
C87 0.096(3) 0.061(3) 0.040(2) 0.0042(18) -0.022(2) -0.033(2)
C88 0.176(7) 0.077(3) 0.049(3) 0.007(2) -0.031(3) -0.065(4)
C89 0.139(6) 0.089(4) 0.075(4) -0.016(3) -0.017(4) -0.035(4)
C90 0.227(9) 0.111(5) 0.076(4) 0.036(4) -0.092(5) -0.097(6)
C91 0.051(2) 0.054(2) 0.0350(17) 0.0062(15) -0.0131(15) -0.0122(17)
C92 0.042(3) 0.043(3) 0.039(3) 0.007(2) -0.006(2) -0.012(2)
C93 0.052(4) 0.063(4) 0.040(3) 0.013(3) -0.011(3) -0.016(3)
C94 0.062(4) 0.069(4) 0.050(4) 0.017(3) -0.010(3) -0.018(4)
C92X 0.071(7) 0.078(8) 0.055(6) 0.013(6) -0.014(5) -0.001(5)
C93X 0.088(7) 0.062(6) 0.024(5) 0.011(4) -0.006(5) -0.012(5)
C94X 0.079(8) 0.095(12) 0.085(11) -0.007(9) 0.019(8) -0.015(8)
N1 0.113(5) 0.140(6) 0.134(6) 0.053(5) -0.050(4) -0.021(4)
C95 0.102(5) 0.102(5) 0.076(4) 0.013(3) -0.031(4) 0.003(3)
C96 0.127(6) 0.128(6) 0.113(6) 0.032(5) -0.049(5) -0.023(4)
N2 0.052(5) 0.182(10) 0.080(6) 0.038(7) 0.000(5) -0.034(5)
C97 0.053(5) 0.127(8) 0.043(4) 0.001(5) 0.008(4) -0.049(4)
C98 0.081(5) 0.030(3) 0.064(5) -0.010(3) 0.052(4) -0.025(3)
N3 0.135(7) 0.189(7) 0.171(9) -0.101(7) -0.071(6) -0.029(6)
C99 0.135(8) 0.142(7) 0.156(10) -0.040(7) -0.094(8) -0.006(6)
C100 0.081(5) 0.125(6) 0.143(8) -0.051(6) -0.056(5) -0.008(5)
N4 0.116(4) 0.097(4) 0.063(3) 0.001(2) 0.003(3) -0.043(3)
C101 0.082(3) 0.065(3) 0.050(2) 0.002(2) -0.015(2) -0.028(2)
C102 0.065(3) 0.072(3) 0.046(2) -0.001(2) -0.0154(19) -0.022(2)
N5 0.174(15) 0.71(4) 0.153(14) 0.09(2) -0.104(12) -0.16(2)
C103 0.112(10) 0.34(2) 0.116(10) 0.086(12) -0.050(8) -0.047(12)
C104 0.061(4) 0.070(5) 0.048(4) 0.015(3) 0.006(3) 0.010(3)
N5X 0.141(16) 0.165(19) 0.121(15) 0.032(14) -0.066(12) -0.067(15)
C10X 0.127(15) 0.22(2) 0.092(13) 0.033(14) -0.043(11) -0.099(15)
C10Y 0.103(16) 0.24(3) 0.107(17) 0.01(2) -0.035(12) -0.057(19)

loop_
_atom_type_symbol
_atom_type_description
_atom_type_scat_dispersion_real
_atom_type_scat_dispersion_imag
_atom_type_scat_source
C C 0.0181 0.0091 'International Tables Vol C Tables 4.2.6.8 and 6.1.1.4'
H H 0.0000 0.0000 'International Tables Vol C Tables 4.2.6.8 and 6.1.1.4'
N N 0.0311 0.0180 'International Tables Vol C Tables 4.2.6.8 and 6.1.1.4'
O O 0.0492 0.0322 'International Tables Vol C Tables 4.2.6.8 and 6.1.1.4'
Cl Cl 0.3639 0.7018 'International Tables Vol C Tables 4.2.6.8 and 6.1.1.4'
Ti Ti 0.2191 1.8069 'International Tables Vol C Tables 4.2.6.8 and 6.1.1.4'

loop_
_geom_angle_atom_site_label_1
_geom_angle_atom_site_label_2
_geom_angle_atom_site_label_3
_geom_angle
O4 Ti1 O2 104.92(12)
O4 Ti1 O9 95.97(11)
O2 Ti1 O9 158.42(11)
O4 Ti1 O3 89.85(12)
O2 Ti1 O3 88.98(11)
O9 Ti1 O3 96.53(10)
O4 Ti1 O1 84.10(12)
O2 Ti1 O1 83.40(10)
O9 Ti1 O1 93.59(10)
O3 Ti1 O1 168.71(10)
O4 Ti1 Cl1 169.64(9)
O2 Ti1 Cl1 84.70(8)
O9 Ti1 Cl1 74.12(8)
O3 Ti1 Cl1 94.19(8)
O1 Ti1 Cl1 93.39(8)
O6 Ti2 O8 107.03(12)
O6 Ti2 O9 94.44(12)
O8 Ti2 O9 157.78(11)
O6 Ti2 O7 90.58(12)
O8 Ti2 O7 88.38(11)
O9 Ti2 O7 97.29(10)
O6 Ti2 O5 83.99(11)
O8 Ti2 O5 82.97(11)
O9 Ti2 O5 93.87(10)
O7 Ti2 O5 167.95(10)
O6 Ti2 Cl1 167.35(10)
O8 Ti2 Cl1 84.34(8)
O9 Ti2 Cl1 73.77(7)
O7 Ti2 Cl1 95.36(8)
O5 Ti2 Cl1 92.13(7)
Ti1 Cl1 Ti2 88.24(3)
C1 O1 C45 111.4(4)
C1 O1 Ti1 116.0(2)
C45 O1 Ti1 132.6(3)
C12 O2 Ti1 148.8(2)
C23 O3 C45X 105.7(5)
C23 O3 Ti1 118.7(2)
C45X O3 Ti1 134.7(4)
C34 O4 Ti1 167.7(2)
C48 O5 C92 112.5(3)
C48 O5 Ti2 116.3(2)
C92 O5 Ti2 130.5(3)
C59 O6 Ti2 163.6(3)
C70 O7 C92X 110.0(5)
C70 O7 Ti2 119.0(2)
C92X O7 Ti2 128.5(5)
C81 O8 Ti2 150.2(2)
Ti1 O9 Ti2 123.87(13)
Ti1 O9 H9 118.1
Ti2 O9 H9 118.1
C2 C1 O1 119.2(4)
C2 C1 C6 121.3(4)
O1 C1 C6 119.4(4)
C1 C2 C3 118.7(4)
C1 C2 C11 122.6(4)
C3 C2 C11 118.7(4)
C2 C3 C4 122.3(5)
C2 C3 H3 118.8
C4 C3 H3 118.8
C5 C4 C3 116.7(4)
C5 C4 C7 121.2(6)
C3 C4 C7 122.1(6)
C4 C5 C6 123.3(5)
C4 C5 H5 118.4
C6 C5 H5 118.4
C5 C6 C1 117.5(4)
C5 C6 C44 118.8(4)
C1 C6 C44 123.6(4)
C9 C7 C8 123.0(7)
C9 C7 C4 113.9(6)
C8 C7 C4 114.1(6)
C9 C7 C10 92.9(8)
C8 C7 C10 101.8(7)
C4 C7 C10 105.9(6)
C7 C8 H8A 109.5
C7 C8 H8B 109.5
H8A C8 H8B 109.5
C7 C8 H8C 109.5
H8A C8 H8C 109.5
H8B C8 H8C 109.5
C7 C9 H9A 109.5
C7 C9 H9B 109.5
H9A C9 H9B 109.5
C7 C9 H9C 109.5
H9A C9 H9C 109.5
H9B C9 H9C 109.5
C7 C10 H10A 109.5
C7 C10 H10B 109.5
H10A C10 H10B 109.5
C7 C10 H10C 109.5
H10A C10 H10C 109.5
H10B C10 H10C 109.5
C13 C11 C2 115.2(4)
C13 C11 H11A 108.5
C2 C11 H11A 108.5
C13 C11 H11B 108.5
C2 C11 H11B 108.5
H11A C11 H11B 107.5
O2 C12 C13 119.7(3)
O2 C12 C17 119.6(3)
C13 C12 C17 120.6(3)
C14 C13 C12 118.2(3)
C14 C13 C11 122.3(4)
C12 C13 C11 119.3(3)
C13 C14 C15 122.9(4)
C13 C14 H14 118.5
C15 C14 H14 118.5
C16 C15 C14 116.9(4)
C16 C15 C18 121.5(4)
C14 C15 C18 121.6(4)
C17 C16 C15 122.8(3)
C17 C16 H16 118.6
C15 C16 H16 118.6
C16 C17 C12 118.5(3)
C16 C17 C22 121.5(3)
C12 C17 C22 119.7(3)
C19 C18 C20 109.7(9)
C20X C18 C15 111.4(7)
C19 C18 C15 110.3(7)
C20 C18 C15 113.5(6)
C20X C18 C21X 112.2(10)
C15 C18 C21X 111.6(5)
C20X C18 C19X 111.9(12)
C15 C18 C19X 105.6(9)
C21X C18 C19X 103.6(12)
C19 C18 C21 108.8(10)
C20 C18 C21 105.4(7)
C15 C18 C21 109.1(5)
C18 C19 H19A 109.5
C18 C19 H19B 109.5
H19A C19 H19B 109.5
C18 C19 H19C 109.5
H19A C19 H19C 109.5
H19B C19 H19C 109.5
C18 C20 H20A 109.5
C18 C20 H20B 109.5
H20A C20 H20B 109.5
C18 C20 H20C 109.5
H20A C20 H20C 109.5
H20B C20 H20C 109.5
C18 C21 H21A 109.5
C18 C21 H21B 109.5
H21A C21 H21B 109.5
C18 C21 H21C 109.5
H21A C21 H21C 109.5
H21B C21 H21C 109.5
C18 C19X H19D 109.5
C18 C19X H19E 109.5
H19D C19X H19E 109.5
C18 C19X H19F 109.5
H19D C19X H19F 109.5
H19E C19X H19F 109.5
C18 C20X H20D 109.5
C18 C20X H20E 109.5
H20D C20X H20E 109.5
C18 C20X H20F 109.5
H20D C20X H20F 109.5
H20E C20X H20F 109.5
C18 C21X H21D 109.5
C18 C21X H21E 109.5
H21D C21X H21E 109.5
C18 C21X H21F 109.5
H21D C21X H21F 109.5
H21E C21X H21F 109.5
C24 C22 C17 116.7(3)
C24 C22 H22A 108.1
C17 C22 H22A 108.1
C24 C22 H22B 108.1
C17 C22 H22B 108.1
H22A C22 H22B 107.3
O3 C23 C24 119.4(3)
O3 C23 C28 119.6(3)
C24 C23 C28 121.0(3)
C25 C24 C23 118.8(3)
C25 C24 C22 120.4(3)
C23 C24 C22 120.8(3)
C24 C25 C26 122.5(3)
C24 C25 H25 118.8
C26 C25 H25 118.8
C27 C26 C25 116.8(3)
C27 C26 C29 122.8(3)
C25 C26 C29 120.4(3)
C26 C27 C28 123.2(3)
C26 C27 H27 118.4
C28 C27 H27 118.4
C27 C28 C23 117.7(3)
C27 C28 C33 119.2(3)
C23 C28 C33 123.0(3)
C32 C29 C31 113.3(5)
C32 C29 C26 114.0(4)
C31 C29 C26 111.1(3)
C32 C29 C30 103.6(5)
C31 C29 C30 104.2(4)
C26 C29 C30 109.8(4)
C29 C30 H30A 109.5
C29 C30 H30B 109.5
H30A C30 H30B 109.5
C29 C30 H30C 109.5
H30A C30 H30C 109.5
H30B C30 H30C 109.5
C29 C31 H31A 109.5
C29 C31 H31B 109.5
H31A C31 H31B 109.5
C29 C31 H31C 109.5
H31A C31 H31C 109.5
H31B C31 H31C 109.5
C29 C32 H32A 109.5
C29 C32 H32B 109.5
H32A C32 H32B 109.5
C29 C32 H32C 109.5
H32A C32 H32C 109.5
H32B C32 H32C 109.5
C28 C33 C35 112.0(3)
C28 C33 H33A 109.2
C35 C33 H33A 109.2
C28 C33 H33B 109.2
C35 C33 H33B 109.2
H33A C33 H33B 107.9
O4 C34 C35 119.7(3)
O4 C34 C39 118.1(3)
C35 C34 C39 122.2(3)
C34 C35 C36 118.4(3)
C34 C35 C33 120.1(3)
C36 C35 C33 121.6(4)
C37 C36 C35 121.7(4)
C37 C36 H36 119.2
C35 C36 H36 119.2
C36 C37 C38 117.9(4)
C36 C37 C40 118.9(4)
C38 C37 C40 123.1(4)
C39 C38 C37 122.0(4)
C39 C38 H38 119.0
C37 C38 H38 119.0
C38 C39 C34 117.8(4)
C38 C39 C44 123.2(3)
C34 C39 C44 119.1(3)
C41 C40 C43 113.4(5)
C41 C40 C37 110.9(4)
C43 C40 C37 113.5(4)
C41 C40 C42 106.0(5)
C43 C40 C42 104.1(4)
C37 C40 C42 108.3(4)
C40 C41 H41A 109.5
C40 C41 H41B 109.5
H41A C41 H41B 109.5
C40 C41 H41C 109.5
H41A C41 H41C 109.5
H41B C41 H41C 109.5
C40 C42 H42A 109.5
C40 C42 H42B 109.5
H42A C42 H42B 109.5
C40 C42 H42C 109.5
H42A C42 H42C 109.5
H42B C42 H42C 109.5
C40 C43 H43A 109.5
C40 C43 H43B 109.5
H43A C43 H43B 109.5
C40 C43 H43C 109.5
H43A C43 H43C 109.5
H43B C43 H43C 109.5
C6 C44 C39 113.3(3)
C6 C44 H44A 108.9
C39 C44 H44A 108.9
C6 C44 H44B 108.9
C39 C44 H44B 108.9
H44A C44 H44B 107.7
C46 C45 O1 142.3(12)
C46 C45 H45A 101.4
O1 C45 H45A 101.4
C46 C45 H45B 101.4
O1 C45 H45B 101.4
H45A C45 H45B 104.6
C45 C46 C47 109.6(11)
C45 C46 H46A 109.8
C47 C46 H46A 109.8
C45 C46 H46B 109.8
C47 C46 H46B 109.8
H46A C46 H46B 108.2
C46 C47 H47A 109.5
C46 C47 H47B 109.5
H47A C47 H47B 109.5
C46 C47 H47C 109.5
H47A C47 H47C 109.5
H47B C47 H47C 109.5
C46X C45X O3 115.5(9)
C46X C45X H45C 108.4
O3 C45X H45C 108.4
C46X C45X H45D 108.4
O3 C45X H45D 108.4
H45C C45X H45D 107.5
C45X C46X C47X 110.8(12)
C45X C46X H46C 109.5
C47X C46X H46C 109.5
C45X C46X H46D 109.5
C47X C46X H46D 109.5
H46C C46X H46D 108.1
C46X C47X H47D 109.5
C46X C47X H47E 109.5
H47D C47X H47E 109.5
C46X C47X H47F 109.5
H47D C47X H47F 109.5
H47E C47X H47F 109.5
O5 C48 C53 119.1(3)
O5 C48 C49 120.6(3)
C53 C48 C49 120.3(3)
C50 C49 C48 118.3(4)
C50 C49 C58 119.0(3)
C48 C49 C58 122.7(4)
C49 C50 C51 122.8(4)
C49 C50 H50 118.6
C51 C50 H50 118.6
C52 C51 C50 117.1(4)
C52 C51 C54 120.1(4)
C50 C51 C54 122.9(4)
C51 C52 C53 122.8(4)
C51 C52 H52 118.6
C53 C52 H52 118.6
C52 C53 C48 118.8(3)
C52 C53 C91 119.6(4)
C48 C53 C91 121.6(3)
C55 C54 C57 108.5(5)
C55 C54 C56 110.2(6)
C57 C54 C56 108.0(6)
C55 C54 C51 109.5(4)
C57 C54 C51 112.3(4)
C56 C54 C51 108.3(4)
C54 C55 H55A 109.5
C54 C55 H55B 109.5
H55A C55 H55B 109.5
C54 C55 H55C 109.5
H55A C55 H55C 109.5
H55B C55 H55C 109.5
C54 C56 H56A 109.5
C54 C56 H56B 109.5
H56A C56 H56B 109.5
C54 C56 H56C 109.5
H56A C56 H56C 109.5
H56B C56 H56C 109.5
C54 C57 H57A 109.5
C54 C57 H57B 109.5
H57A C57 H57B 109.5
C54 C57 H57C 109.5
H57A C57 H57C 109.5
H57B C57 H57C 109.5
C60 C58 C49 111.7(3)
C60 C58 H58A 109.3
C49 C58 H58A 109.3
C60 C58 H58B 109.3
C49 C58 H58B 109.3
H58A C58 H58B 107.9
O6 C59 C60 118.8(3)
O6 C59 C64 119.2(3)
C60 C59 C64 122.0(3)
C59 C60 C61 118.1(4)
C59 C60 C58 119.4(3)
C61 C60 C58 122.5(4)
C60 C61 C62 122.0(4)
C60 C61 H61 119.0
C62 C61 H61 119.0
C63 C62 C61 117.6(4)
C63 C62 C65 119.8(4)
C61 C62 C65 122.6(4)
C62 C63 C64 122.9(4)
C62 C63 H63 118.6
C64 C63 H63 118.6
C63 C64 C59 117.3(4)
C63 C64 C69 122.3(3)
C59 C64 C69 120.4(3)
C67 C65 C62 112.1(4)
C67 C65 C68 110.7(5)
C62 C65 C68 108.9(4)
C67 C65 C66 108.1(5)
C62 C65 C66 109.4(4)
C68 C65 C66 107.6(4)
C65 C66 H66A 109.5
C65 C66 H66B 109.5
H66A C66 H66B 109.5
C65 C66 H66C 109.5
H66A C66 H66C 109.5
H66B C66 H66C 109.5
C65 C67 H67A 109.5
C65 C67 H67B 109.5
H67A C67 H67B 109.5
C65 C67 H67C 109.5
H67A C67 H67C 109.5
H67B C67 H67C 109.5
C65 C68 H68A 109.5
C65 C68 H68B 109.5
H68A C68 H68B 109.5
C65 C68 H68C 109.5
H68A C68 H68C 109.5
H68B C68 H68C 109.5
C71 C69 C64 111.6(3)
C71 C69 H69A 109.3
C64 C69 H69A 109.3
C71 C69 H69B 109.3
C64 C69 H69B 109.3
H69A C69 H69B 108.0
C75 C70 O7 119.4(3)
C75 C70 C71 121.1(3)
O7 C70 C71 119.4(3)
C72 C71 C70 117.6(3)
C72 C71 C69 119.6(3)
C70 C71 C69 122.8(3)
C71 C72 C73 123.0(3)
C71 C72 H72 118.5
C73 C72 H72 118.5
C72 C73 C74 117.3(3)
C72 C73 C76 120.4(3)
C74 C73 C76 122.2(4)
C75 C74 C73 121.6(4)
C75 C74 H74 119.2
C73 C74 H74 119.2
C70 C75 C74 119.3(3)
C70 C75 C80 122.0(3)
C74 C75 C80 118.7(3)
C79 C76 C78 109.5(4)
C79 C76 C73 109.1(4)
C78 C76 C73 112.2(3)
C79 C76 C77 108.3(4)
C78 C76 C77 107.6(4)
C73 C76 C77 110.0(3)
C76 C77 H77A 109.5
C76 C77 H77B 109.5
H77A C77 H77B 109.5
C76 C77 H77C 109.5
H77A C77 H77C 109.5
H77B C77 H77C 109.5
C76 C78 H78A 109.5
C76 C78 H78B 109.5
H78A C78 H78B 109.5
C76 C78 H78C 109.5
H78A C78 H78C 109.5
H78B C78 H78C 109.5
C76 C79 H79A 109.5
C76 C79 H79B 109.5
H79A C79 H79B 109.5
C76 C79 H79C 109.5
H79A C79 H79C 109.5
H79B C79 H79C 109.5
C82 C80 C75 114.7(3)
C82 C80 H80A 108.6
C75 C80 H80A 108.6
C82 C80 H80B 108.6
C75 C80 H80B 108.6
H80A C80 H80B 107.6
O8 C81 C82 120.3(3)
O8 C81 C86 118.8(3)
C82 C81 C86 120.8(3)
C81 C82 C83 118.4(3)
C81 C82 C80 120.5(3)
C83 C82 C80 120.9(3)
C84 C83 C82 122.3(4)
C84 C83 H83 118.8
C82 C83 H83 118.8
C83 C84 C85 117.3(4)
C83 C84 C87 122.4(4)
C85 C84 C87 120.3(4)
C86 C85 C84 122.5(4)
C86 C85 H85 118.7
C84 C85 H85 118.7
C85 C86 C81 118.3(3)
C85 C86 C91 121.4(3)
C81 C86 C91 120.0(3)
C90 C87 C88 113.6(5)
C90 C87 C84 111.3(4)
C88 C87 C84 113.1(4)
C90 C87 C89 107.6(5)
C88 C87 C89 102.4(5)
C84 C87 C89 108.0(4)
C87 C88 H88A 109.5
C87 C88 H88B 109.5
H88A C88 H88B 109.5
C87 C88 H88C 109.5
H88A C88 H88C 109.5
H88B C88 H88C 109.5
C87 C89 H89A 109.5
C87 C89 H89B 109.5
H89A C89 H89B 109.5
C87 C89 H89C 109.5
H89A C89 H89C 109.5
H89B C89 H89C 109.5
C87 C90 H90A 109.5
C87 C90 H90B 109.5
H90A C90 H90B 109.5
C87 C90 H90C 109.5
H90A C90 H90C 109.5
H90B C90 H90C 109.5
C86 C91 C53 114.6(3)
C86 C91 H91A 108.6
C53 C91 H91A 108.6
C86 C91 H91B 108.6
C53 C91 H91B 108.6
H91A C91 H91B 107.6
O5 C92 C93 115.5(5)
O5 C92 H92A 108.4
C93 C92 H92A 108.4
O5 C92 H92B 108.4
C93 C92 H92B 108.4
H92A C92 H92B 107.5
C92 C93 C94 110.1(6)
C92 C93 H93A 109.6
C94 C93 H93A 109.6
C92 C93 H93B 109.6
C94 C93 H93B 109.6
H93A C93 H93B 108.2
C93 C94 H94A 109.5
C93 C94 H94B 109.5
H94A C94 H94B 109.5
C93 C94 H94C 109.5
H94A C94 H94C 109.5
H94B C94 H94C 109.5
C93X C92X O7 159.3(10)
C93X C92X H92C 96.4
O7 C92X H92C 96.4
C93X C92X H92D 96.4
O7 C92X H92D 96.4
H92C C92X H92D 103.4
C94X C93X C92X 101.8(11)
C94X C93X H93C 111.4
C92X C93X H93C 111.4
C94X C93X H93D 111.4
C92X C93X H93D 111.4
H93C C93X H93D 109.3
C93X C94X H94D 109.5
C93X C94X H94E 109.5
H94D C94X H94E 109.5
C93X C94X H94F 109.5
H94D C94X H94F 109.5
H94E C94X H94F 109.5
N1 C95 C96 179.4(11)
C95 C96 H96A 109.5
C95 C96 H96B 109.5
H96A C96 H96B 109.5
C95 C96 H96C 109.5
H96A C96 H96C 109.5
H96B C96 H96C 109.5
N2 C97 C98 170.4(12)
C97 C98 H98A 109.5
C97 C98 H98B 109.5
H98A C98 H98B 109.5
C97 C98 H98C 109.5
H98A C98 H98C 109.5
H98B C98 H98C 109.5
N3 C99 C100 174.8(14)
C99 C100 H10D 109.5
C99 C100 H10E 109.5
H10D C100 H10E 109.5
C99 C100 H10F 109.5
H10D C100 H10F 109.5
H10E C100 H10F 109.5
N4 C101 C102 179.4(6)
C101 C102 H10G 109.5
C101 C102 H10H 109.5
H10G C102 H10H 109.5
C101 C102 H10I 109.5
H10G C102 H10I 109.5
H10H C102 H10I 109.5
N5 C103 C104 156(2)
C103 C104 H10J 109.5
C103 C104 H10K 109.5
H10J C104 H10K 109.5
C103 C104 H10L 109.5
H10J C104 H10L 109.5
H10K C104 H10L 109.5
N5X C10X C10Y 169(3)
C10X C10Y H10M 109.5
C10X C10Y H10N 109.5
H10M C10Y H10N 109.5
C10X C10Y H10O 109.5
H10M C10Y H10O 109.5
H10N C10Y H10O 109.5

loop_
_geom_bond_atom_site_label_1
_geom_bond_atom_site_label_2
_geom_bond_distance
Ti1 O4 1.780(3)
Ti1 O2 1.818(3)
Ti1 O9 1.979(2)
Ti1 O3 2.004(3)
Ti1 O1 2.191(3)
Ti1 Cl1 2.5167(10)
Ti2 O6 1.779(3)
Ti2 O8 1.813(3)
Ti2 O9 1.995(3)
Ti2 O7 1.998(3)
Ti2 O5 2.211(3)
Ti2 Cl1 2.5206(10)
O1 C1 1.399(5)
O1 C45 1.494(7)
O2 C12 1.344(4)
O3 C23 1.389(4)
O3 C45X 1.581(11)
O4 C34 1.359(4)
O5 C48 1.394(4)
O5 C92 1.494(6)
O6 C59 1.353(4)
O7 C70 1.392(4)
O7 C92X 1.678(13)
O8 C81 1.352(4)
O9 H9 0.9500
C1 C2 1.378(6)
C1 C6 1.411(6)
C2 C3 1.396(6)
C2 C11 1.521(6)
C3 C4 1.400(8)
C3 H3 0.9500
C4 C5 1.389(8)
C4 C7 1.521(7)
C5 C6 1.392(6)
C5 H5 0.9500
C6 C44 1.503(6)
C7 C9 1.424(10)
C7 C8 1.437(10)
C7 C10 1.744(14)
C8 H8A 0.9800
C8 H8B 0.9800
C8 H8C 0.9800
C9 H9A 0.9800
C9 H9B 0.9800
C9 H9C 0.9800
C10 H10A 0.9800
C10 H10B 0.9800
C10 H10C 0.9800
C11 C13 1.519(5)
C11 H11A 0.9900
C11 H11B 0.9900
C12 C13 1.397(5)
C12 C17 1.411(5)
C13 C14 1.395(6)
C14 C15 1.397(6)
C14 H14 0.9500
C15 C16 1.393(6)
C15 C18 1.536(6)
C16 C17 1.387(5)
C16 H16 0.9500
C17 C22 1.517(5)
C18 C20X 1.470(13)
C18 C19 1.507(11)
C18 C20 1.507(10)
C18 C21X 1.538(11)
C18 C19X 1.539(12)
C18 C21 1.548(10)
C19 H19A 0.9800
C19 H19B 0.9800
C19 H19C 0.9800
C20 H20A 0.9800
C20 H20B 0.9800
C20 H20C 0.9800
C21 H21A 0.9800
C21 H21B 0.9800
C21 H21C 0.9800
C19X H19D 0.9800
C19X H19E 0.9800
C19X H19F 0.9800
C20X H20D 0.9800
C20X H20E 0.9800
C20X H20F 0.9800
C21X H21D 0.9800
C21X H21E 0.9800
C21X H21F 0.9800
C22 C24 1.514(5)
C22 H22A 0.9900
C22 H22B 0.9900
C23 C24 1.395(5)
C23 C28 1.401(5)
C24 C25 1.383(5)
C25 C26 1.402(5)
C25 H25 0.9500
C26 C27 1.385(6)
C26 C29 1.533(5)
C27 C28 1.395(5)
C27 H27 0.9500
C28 C33 1.515(5)
C29 C32 1.460(7)
C29 C31 1.508(6)
C29 C30 1.589(8)
C30 H30A 0.9800
C30 H30B 0.9800
C30 H30C 0.9800
C31 H31A 0.9800
C31 H31B 0.9800
C31 H31C 0.9800
C32 H32A 0.9800
C32 H32B 0.9800
C32 H32C 0.9800
C33 C35 1.519(5)
C33 H33A 0.9900
C33 H33B 0.9900
C34 C35 1.382(6)
C34 C39 1.401(5)
C35 C36 1.398(5)
C36 C37 1.395(6)
C36 H36 0.9500
C37 C38 1.403(6)
C37 C40 1.543(6)
C38 C39 1.390(6)
C38 H38 0.9500
C39 C44 1.528(5)
C40 C41 1.480(6)
C40 C43 1.490(6)
C40 C42 1.595(8)
C41 H41A 0.9800
C41 H41B 0.9800
C41 H41C 0.9800
C42 H42A 0.9800
C42 H42B 0.9800
C42 H42C 0.9800
C43 H43A 0.9800
C43 H43B 0.9800
C43 H43C 0.9800
C44 H44A 0.9900
C44 H44B 0.9900
C45 C46 1.245(14)
C45 H45A 0.9900
C45 H45B 0.9900
C46 C47 1.617(15)
C46 H46A 0.9900
C46 H46B 0.9900
C47 H47A 0.9800
C47 H47B 0.9800
C47 H47C 0.9800
C45X C46X 1.522(17)
C45X H45C 0.9900
C45X H45D 0.9900
C46X C47X 1.52(2)
C46X H46C 0.9900
C46X H46D 0.9900
C47X H47D 0.9800
C47X H47E 0.9800
C47X H47F 0.9800
C48 C53 1.399(5)
C48 C49 1.400(5)
C49 C50 1.390(6)
C49 C58 1.524(6)
C50 C51 1.392(6)
C50 H50 0.9500
C51 C52 1.380(6)
C51 C54 1.547(6)
C52 C53 1.386(5)
C52 H52 0.9500
C53 C91 1.519(5)
C54 C55 1.501(8)
C54 C57 1.503(8)
C54 C56 1.518(8)
C55 H55A 0.9800
C55 H55B 0.9800
C55 H55C 0.9800
C56 H56A 0.9800
C56 H56B 0.9800
C56 H56C 0.9800
C57 H57A 0.9800
C57 H57B 0.9800
C57 H57C 0.9800
C58 C60 1.511(5)
C58 H58A 0.9900
C58 H58B 0.9900
C59 C60 1.392(6)
C59 C64 1.400(5)
C60 C61 1.395(6)
C61 C62 1.397(6)
C61 H61 0.9500
C62 C63 1.390(6)
C62 C65 1.531(6)
C63 C64 1.393(5)
C63 H63 0.9500
C64 C69 1.515(5)
C65 C67 1.499(8)
C65 C68 1.535(7)
C65 C66 1.559(8)
C66 H66A 0.9800
C66 H66B 0.9800
C66 H66C 0.9800
C67 H67A 0.9800
C67 H67B 0.9800
C67 H67C 0.9800
C68 H68A 0.9800
C68 H68B 0.9800
C68 H68C 0.9800
C69 C71 1.515(5)
C69 H69A 0.9900
C69 H69B 0.9900
C70 C75 1.386(5)
C70 C71 1.406(5)
C71 C72 1.392(5)
C72 C73 1.395(6)
C72 H72 0.9500
C73 C74 1.397(5)
C73 C76 1.538(5)
C74 C75 1.396(5)
C74 H74 0.9500
C75 C80 1.524(5)
C76 C79 1.512(7)
C76 C78 1.532(7)
C76 C77 1.540(6)
C77 H77A 0.9800
C77 H77B 0.9800
C77 H77C 0.9800
C78 H78A 0.9800
C78 H78B 0.9800
C78 H78C 0.9800
C79 H79A 0.9800
C79 H79B 0.9800
C79 H79C 0.9800
C80 C82 1.522(5)
C80 H80A 0.9900
C80 H80B 0.9900
C81 C82 1.392(5)
C81 C86 1.408(5)
C82 C83 1.402(5)
C83 C84 1.389(6)
C83 H83 0.9500
C84 C85 1.399(6)
C84 C87 1.540(6)
C85 C86 1.386(5)
C85 H85 0.9500
C86 C91 1.514(5)
C87 C90 1.482(7)
C87 C88 1.482(7)
C87 C89 1.600(9)
C88 H88A 0.9800
C88 H88B 0.9800
C88 H88C 0.9800
C89 H89A 0.9800
C89 H89B 0.9800
C89 H89C 0.9800
C90 H90A 0.9800
C90 H90B 0.9800
C90 H90C 0.9800
C91 H91A 0.9900
C91 H91B 0.9900
C92 C93 1.510(8)
C92 H92A 0.9900
C92 H92B 0.9900
C93 C94 1.521(9)
C93 H93A 0.9900
C93 H93B 0.9900
C94 H94A 0.9800
C94 H94B 0.9800
C94 H94C 0.9800
C92X C93X 1.623(14)
C92X H92C 0.9900
C92X H92D 0.9900
C93X C94X 1.508(16)
C93X H93C 0.9900
C93X H93D 0.9900
C94X H94D 0.9800
C94X H94E 0.9800
C94X H94F 0.9800
N1 C95 1.161(8)
C95 C96 1.463(9)
C96 H96A 0.9800
C96 H96B 0.9800
C96 H96C 0.9800
N2 C97 1.175(11)
C97 C98 1.465(11)
C98 H98A 0.9800
C98 H98B 0.9800
C98 H98C 0.9800
N3 C99 1.254(11)
C99 C100 1.509(10)
C100 H10D 0.9800
C100 H10E 0.9800
C100 H10F 0.9800
N4 C101 1.140(6)
C101 C102 1.459(6)
C102 H10G 0.9800
C102 H10H 0.9800
C102 H10I 0.9800
N5 C103 1.248(14)
C103 C104 1.474(12)
C104 H10J 0.9800
C104 H10K 0.9800
C104 H10L 0.9800
N5X C10X 1.172(14)
C10X C10Y 1.462(14)
C10Y H10M 0.9800
C10Y H10N 0.9800
C10Y H10O 0.9800

loop_
_geom_hbond_atom_site_label_D
_geom_hbond_atom_site_label_H
_geom_hbond_atom_site_label_A
_geom_hbond_distance_DH
_geom_hbond_distance_HA
_geom_hbond_distance_DA
_geom_hbond_angle_DHA
_geom_hbond_publ_flag
O9 H9 N3 0.95 1.87 2.803(7) 165.7 yes
C102 H10H Cl1 0.98 3.07 3.446(5) 104.4 yes

loop_
_geom_torsion_atom_site_label_1
_geom_torsion_atom_site_label_2
_geom_torsion_atom_site_label_3
_geom_torsion_atom_site_label_4
_geom_torsion
O4 Ti1 O2 C12 177.8(4)
O9 Ti1 O2 C12 -17.1(6)
O3 Ti1 O2 C12 88.2(4)
O1 Ti1 O2 C12 -100.2(4)
Cl1 Ti1 O2 C12 -6.1(4)
O2 Ti1 O4 C34 -25.5(13)
O9 Ti1 O4 C34 159.9(13)
O3 Ti1 O4 C34 63.4(13)
O1 Ti1 O4 C34 -107.1(13)
Cl1 Ti1 O4 C34 176.5(9)
O8 Ti2 O6 C59 -19.7(10)
O9 Ti2 O6 C59 166.2(9)
O7 Ti2 O6 C59 68.8(9)
O5 Ti2 O6 C59 -100.4(9)
Cl1 Ti2 O6 C59 -173.0(7)
O6 Ti2 O8 C81 177.9(4)
O9 Ti2 O8 C81 -17.7(7)
O7 Ti2 O8 C81 87.7(5)
O5 Ti2 O8 C81 -100.7(5)
Cl1 Ti2 O8 C81 -7.8(5)
C45 O1 C1 C2 -91.3(7)
Ti1 O1 C1 C2 88.0(4)
C45 O1 C1 C6 91.4(7)
Ti1 O1 C1 C6 -89.3(3)
O1 C1 C2 C3 179.8(4)
C6 C1 C2 C3 -2.9(6)
O1 C1 C2 C11 -0.7(5)
C6 C1 C2 C11 176.5(3)
C1 C2 C3 C4 1.2(7)
C11 C2 C3 C4 -178.2(4)
C2 C3 C4 C5 0.0(7)
C2 C3 C4 C7 -179.1(5)
C3 C4 C5 C6 0.4(7)
C7 C4 C5 C6 179.5(5)
C4 C5 C6 C1 -2.0(6)
C4 C5 C6 C44 176.3(4)
C2 C1 C6 C5 3.2(5)
O1 C1 C6 C5 -179.5(3)
C2 C1 C6 C44 -174.9(3)
O1 C1 C6 C44 2.3(5)
C5 C4 C7 C9 -49.4(11)
C3 C4 C7 C9 129.7(8)
C5 C4 C7 C8 162.2(7)
C3 C4 C7 C8 -18.7(10)
C5 C4 C7 C10 51.1(7)
C3 C4 C7 C10 -129.8(7)
C1 C2 C11 C13 -101.4(5)
C3 C2 C11 C13 78.0(5)
Ti1 O2 C12 C13 95.8(5)
Ti1 O2 C12 C17 -83.3(5)
O2 C12 C13 C14 177.3(3)
C17 C12 C13 C14 -3.5(6)
O2 C12 C13 C11 -8.7(6)
C17 C12 C13 C11 170.4(4)
C2 C11 C13 C14 -127.5(4)
C2 C11 C13 C12 58.8(5)
C12 C13 C14 C15 0.9(6)
C11 C13 C14 C15 -172.9(4)
C13 C14 C15 C16 1.1(6)
C13 C14 C15 C18 -179.6(4)
C14 C15 C16 C17 -0.6(6)
C18 C15 C16 C17 -179.9(4)
C15 C16 C17 C12 -1.9(6)
C15 C16 C17 C22 171.8(3)
O2 C12 C17 C16 -176.8(3)
C13 C12 C17 C16 4.0(5)
O2 C12 C17 C22 9.4(5)
C13 C12 C17 C22 -169.8(3)
C16 C15 C18 C20X 45.7(12)
C14 C15 C18 C20X -133.6(12)
C16 C15 C18 C19 -118.1(12)
C14 C15 C18 C19 62.6(12)
C16 C15 C18 C20 5.3(9)
C14 C15 C18 C20 -173.9(7)
C16 C15 C18 C21X 172.0(11)
C14 C15 C18 C21X -7.3(12)
C16 C15 C18 C19X -76.0(13)
C14 C15 C18 C19X 104.7(12)
C16 C15 C18 C21 122.4(8)
C14 C15 C18 C21 -56.8(8)
C16 C17 C22 C24 126.1(4)
C12 C17 C22 C24 -60.2(4)
C45X O3 C23 C24 101.9(6)
Ti1 O3 C23 C24 -87.5(3)
C45X O3 C23 C28 -79.8(6)
Ti1 O3 C23 C28 90.7(4)
O3 C23 C24 C25 -179.5(3)
C28 C23 C24 C25 2.2(5)
O3 C23 C24 C22 -0.8(5)
C28 C23 C24 C22 -179.1(3)
C17 C22 C24 C25 -79.9(4)
C17 C22 C24 C23 101.5(4)
C23 C24 C25 C26 1.0(5)
C22 C24 C25 C26 -177.7(3)
C24 C25 C26 C27 -2.8(5)
C24 C25 C26 C29 177.3(3)
C25 C26 C27 C28 1.6(6)
C29 C26 C27 C28 -178.5(4)
C26 C27 C28 C23 1.4(6)
C26 C27 C28 C33 -175.7(4)
O3 C23 C28 C27 178.4(3)
C24 C23 C28 C27 -3.4(5)
O3 C23 C28 C33 -4.6(5)
C24 C23 C28 C33 173.6(3)
C27 C26 C29 C32 -3.8(7)
C25 C26 C29 C32 176.1(5)
C27 C26 C29 C31 125.7(5)
C25 C26 C29 C31 -54.4(6)
C27 C26 C29 C30 -119.6(5)
C25 C26 C29 C30 60.3(5)
C27 C28 C33 C35 77.9(4)
C23 C28 C33 C35 -99.1(4)
Ti1 O4 C34 C35 -70.3(14)
Ti1 O4 C34 C39 111.3(12)
O4 C34 C35 C36 179.5(3)
C39 C34 C35 C36 -2.1(6)
O4 C34 C35 C33 -1.7(6)
C39 C34 C35 C33 176.7(4)
C28 C33 C35 C34 74.9(5)
C28 C33 C35 C36 -106.4(4)
C34 C35 C36 C37 0.3(6)
C33 C35 C36 C37 -178.4(4)
C35 C36 C37 C38 0.8(6)
C35 C36 C37 C40 179.2(4)
C36 C37 C38 C39 -0.3(6)
C40 C37 C38 C39 -178.7(4)
C37 C38 C39 C34 -1.3(6)
C37 C38 C39 C44 177.8(4)
O4 C34 C39 C38 -179.0(3)
C35 C34 C39 C38 2.5(6)
O4 C34 C39 C44 1.8(5)
C35 C34 C39 C44 -176.6(4)
C36 C37 C40 C41 54.3(6)
C38 C37 C40 C41 -127.4(5)
C36 C37 C40 C43 -176.7(5)
C38 C37 C40 C43 1.6(7)
C36 C37 C40 C42 -61.6(5)
C38 C37 C40 C42 116.7(5)
C5 C6 C44 C39 -76.8(4)
C1 C6 C44 C39 101.3(4)
C38 C39 C44 C6 107.1(4)
C34 C39 C44 C6 -73.8(5)
C1 O1 C45 C46 79.9(15)
Ti1 O1 C45 C46 -99.1(15)
O1 C45 C46 C47 -177.5(9)
C23 O3 C45X C46X -82.5(9)
Ti1 O3 C45X C46X 109.2(9)
O3 C45X C46X C47X -171.3(10)
C92 O5 C48 C53 -100.3(4)
Ti2 O5 C48 C53 88.7(3)
C92 O5 C48 C49 82.1(4)
Ti2 O5 C48 C49 -88.9(4)
O5 C48 C49 C50 179.9(3)
C53 C48 C49 C50 2.2(5)
O5 C48 C49 C58 2.9(5)
C53 C48 C49 C58 -174.7(3)
C48 C49 C50 C51 -0.8(6)
C58 C49 C50 C51 176.3(3)
C49 C50 C51 C52 -0.7(6)
C49 C50 C51 C54 177.9(4)
C50 C51 C52 C53 0.8(5)
C54 C51 C52 C53 -177.9(4)
C51 C52 C53 C48 0.6(5)
C51 C52 C53 C91 -178.1(3)
O5 C48 C53 C52 -179.8(3)
C49 C48 C53 C52 -2.2(5)
O5 C48 C53 C91 -1.1(5)
C49 C48 C53 C91 176.5(3)
C52 C51 C54 C55 -55.6(6)
C50 C51 C54 C55 125.8(5)
C52 C51 C54 C57 -176.2(5)
C50 C51 C54 C57 5.2(7)
C52 C51 C54 C56 64.6(6)
C50 C51 C54 C56 -114.0(6)
C50 C49 C58 C60 -75.9(4)
C48 C49 C58 C60 101.0(4)
Ti2 O6 C59 C60 105.0(9)
Ti2 O6 C59 C64 -75.4(10)
O6 C59 C60 C61 -176.3(4)
C64 C59 C60 C61 4.2(6)
O6 C59 C60 C58 2.4(6)
C64 C59 C60 C58 -177.1(4)
C49 C58 C60 C59 -76.8(5)
C49 C58 C60 C61 101.9(5)
C59 C60 C61 C62 -2.1(6)
C58 C60 C61 C62 179.2(4)
C60 C61 C62 C63 -0.8(7)
C60 C61 C62 C65 178.1(4)
C61 C62 C63 C64 1.8(7)
C65 C62 C63 C64 -177.1(4)
C62 C63 C64 C59 0.2(6)
C62 C63 C64 C69 178.2(4)
O6 C59 C64 C63 177.2(3)
C60 C59 C64 C63 -3.3(6)
O6 C59 C64 C69 -0.9(5)
C60 C59 C64 C69 178.7(4)
C63 C62 C65 C67 175.3(6)
C61 C62 C65 C67 -3.6(8)
C63 C62 C65 C68 -61.9(6)
C61 C62 C65 C68 119.3(5)
C63 C62 C65 C66 55.4(6)
C61 C62 C65 C66 -123.4(5)
C63 C64 C69 C71 -101.6(4)
C59 C64 C69 C71 76.4(4)
C92X O7 C70 C75 108.3(7)
Ti2 O7 C70 C75 -88.1(4)
C92X O7 C70 C71 -73.6(7)
Ti2 O7 C70 C71 90.0(3)
C75 C70 C71 C72 -3.2(5)
O7 C70 C71 C72 178.7(3)
C75 C70 C71 C69 174.7(3)
O7 C70 C71 C69 -3.4(5)
C64 C69 C71 C72 78.2(4)
C64 C69 C71 C70 -99.6(4)
C70 C71 C72 C73 1.3(6)
C69 C71 C72 C73 -176.6(4)
C71 C72 C73 C74 1.5(6)
C71 C72 C73 C76 178.8(4)
C72 C73 C74 C75 -2.6(6)
C76 C73 C74 C75 -179.9(4)
O7 C70 C75 C74 -179.7(3)
C71 C70 C75 C74 2.2(5)
O7 C70 C75 C80 -0.6(5)
C71 C70 C75 C80 -178.7(3)
C73 C74 C75 C70 0.8(6)
C73 C74 C75 C80 -178.3(3)
C72 C73 C76 C79 -72.7(5)
C74 C73 C76 C79 104.5(5)
C72 C73 C76 C78 165.8(4)
C74 C73 C76 C78 -17.0(6)
C72 C73 C76 C77 46.0(6)
C74 C73 C76 C77 -136.8(4)
C70 C75 C80 C82 100.3(4)
C74 C75 C80 C82 -80.5(4)
Ti2 O8 C81 C82 -82.3(5)
Ti2 O8 C81 C86 96.9(5)
O8 C81 C82 C83 -175.1(3)
C86 C81 C82 C83 5.8(5)
O8 C81 C82 C80 9.5(5)
C86 C81 C82 C80 -169.7(3)
C75 C80 C82 C81 -60.0(4)
C75 C80 C82 C83 124.7(4)
C81 C82 C83 C84 -2.0(6)
C80 C82 C83 C84 173.4(4)
C82 C83 C84 C85 -2.1(6)
C82 C83 C84 C87 -180.0(4)
C83 C84 C85 C86 2.7(6)
C87 C84 C85 C86 -179.4(4)
C84 C85 C86 C81 0.9(6)
C84 C85 C86 C91 -173.7(4)
O8 C81 C86 C85 175.6(3)
C82 C81 C86 C85 -5.2(5)
O8 C81 C86 C91 -9.7(5)
C82 C81 C86 C91 169.5(3)
C83 C84 C87 C90 115.5(6)
C85 C84 C87 C90 -62.3(7)
C83 C84 C87 C88 -13.9(7)
C85 C84 C87 C88 168.3(5)
C83 C84 C87 C89 -126.6(5)
C85 C84 C87 C89 55.6(5)
C85 C86 C91 C53 -124.2(4)
C81 C86 C91 C53 61.3(5)
C52 C53 C91 C86 76.9(4)
C48 C53 C91 C86 -101.8(4)
C48 O5 C92 C93 81.1(5)
Ti2 O5 C92 C93 -109.5(5)
O5 C92 C93 C94 177.2(5)
C70 O7 C92X C93X -180(3)
Ti2 O7 C92X C93X 19(4)
O7 C92X C93X C94X 125(4)

loop_
_platon_squeeze_void_nr
_platon_squeeze_void_average_x
_platon_squeeze_void_average_y
_platon_squeeze_void_average_z
_platon_squeeze_void_volume
_platon_squeeze_void_count_electrons
_platon_squeeze_void_content
1 0.000 0.000 0.500 364 62 ' '
2 -0.141 0.500 1.000 317 64 ' '
